data_2104646
loop_
_publ_author_name
'Johnstone, Russell D. L.'
'Lennie, Alistair R.'
'Parsons, Simon'
'Pidcock, Elna'
'Warren, John E.'

_publ_section_title
;
 Comparison of the effects of pressure on three layered hydrates: a
 partially successful attempt to predict a high-pressure phase
 transition
;
_journal_issue 6
_journal_name_full 'Acta Crystallographica Section B'
_journal_page_first 731
_journal_page_last 748
_journal_paper_doi 10.1107/S0108768109039469
_journal_volume 65
_journal_year 2009
_chemical_formula_moiety 'C5 H13 N1 O3'
_chemical_formula_sum 'C5 H13 N O3'
_chemical_formula_weight 135.16
_chemical_name_common 'Betaine monohydrate'
_space_group_IT_number 61
_symmetry_cell_setting orthorhombic
_symmetry_space_group_name_Hall '-P 2ac 2ab'
_symmetry_space_group_name_H-M 'P b c a'
_atom_sites_solution_hydrogens geom
_atom_sites_solution_primary direct
_cell_angle_alpha 90
_cell_angle_beta 90
_cell_angle_gamma 90
_cell_formula_units_Z 8
_cell_length_a 8.8188(6)
_cell_length_b 10.7838(17)
_cell_length_c 11.9105(8)
_cell_measurement_reflns_used 971
_cell_measurement_temperature 293
_cell_measurement_theta_max 17
_cell_measurement_theta_min 3
_cell_volume 1132.7(2)
_computing_cell_refinement 'Apex2 (Bruker AXS, 2006)'
_computing_data_collection 'Apex2 (Bruker AXS, 2006)'
_computing_data_reduction 'Apex2 (Bruker AXS, 2006)'
_computing_molecular_graphics 'CAMERON (Watkin et al., 1996)'
_computing_publication_material 'CRYSTALS (Betteridge et al., 2003)'
_computing_structure_refinement 'CRYSTALS (Betteridge et al., 2003)'
_computing_structure_solution 'SIR92 (Altomare et al., 1994)'
_diffrn_ambient_temperature 293
_diffrn_measured_fraction_theta_full 0.577
_diffrn_measured_fraction_theta_max 0.526
_diffrn_measurement_device 'Bruker Kappa Apex2'
_diffrn_measurement_device_type Area
_diffrn_measurement_method \w
_diffrn_radiation_monochromator silicon
_diffrn_radiation_type synchrotron
_diffrn_radiation_wavelength 0.47620
_diffrn_reflns_av_R_equivalents 0.0810
_diffrn_reflns_limit_h_max 11
_diffrn_reflns_limit_h_min 0
_diffrn_reflns_limit_k_max 9
_diffrn_reflns_limit_k_min 0
_diffrn_reflns_limit_l_max 14
_diffrn_reflns_limit_l_min 0
_diffrn_reflns_number 5263
_diffrn_reflns_reduction_process
;
 Merged with SORTAV
 R.H. Blessing, (1987) Cryst. Rev. 1, 3-58
;
_diffrn_reflns_theta_full 13.394
_diffrn_reflns_theta_max 17.624
_diffrn_reflns_theta_min 2.304
_diffrn_standards_number 0
_exptl_absorpt_coefficient_mu 0.129
_exptl_absorpt_correction_T_max 0.99
_exptl_absorpt_correction_T_min 0.80
_exptl_absorpt_correction_type multi-scan
_exptl_absorpt_process_details 'SADABS (Siemens, 1996)'
_exptl_crystal_colour colourless
_exptl_crystal_density_diffrn 1.585
_exptl_crystal_density_method 'not measured'
_exptl_crystal_description block
_exptl_crystal_F_000 592
_exptl_crystal_size_max 0.20
_exptl_crystal_size_mid 0.20
_exptl_crystal_size_min 0.10
_refine_diff_density_max 0.51
_refine_diff_density_min -0.50
_refine_ls_extinction_method None
_refine_ls_goodness_of_fit_ref 0.9832
_refine_ls_hydrogen_treatment constr
_refine_ls_matrix_type full
_refine_ls_number_parameters 86
_refine_ls_number_reflns 465
_refine_ls_number_restraints 213
_refine_ls_R_factor_all 0.0780
_refine_ls_R_factor_gt 0.0449
_refine_ls_shift/su_max 0.000076
_refine_ls_structure_factor_coef F
_refine_ls_weighting_details
;
 Method= Modified Sheldrick
 w=1/[\s^2^(Fo) + ( 0.00P)^2^ + 0.03P]
 ,where P=(max(Fo,0) + 2Fc)/3
;
_refine_ls_weighting_scheme calc
_refine_ls_wR_factor_all 0.0637
_refine_ls_wR_factor_gt 0.0513
_refine_ls_wR_factor_ref 0.0513
_reflns_number_gt 465
_reflns_number_total 642
_reflns_threshold_expression I>2.0\s(I)
_cod_data_source_file ws5073.cif
_cod_data_source_block BTM6.1GPa
_cod_depositor_comments
;
The following automatic conversions were performed:
'_symmetry_cell_setting' value 'Orthorhombic' changed to 'orthorhombic'
according to '/home/saulius/struct/CIF-dictionaries/cif_core.dic'
dictionary named 'cif_core.dic' version 2.4.1 from 2010-06-29.

Automatic conversion script
Id: cif_fix_enum 1527 2010-12-29 10:47:43Z saulius 

The following automatic conversions were performed:

'_symmetry_cell_setting' value 'Orthorhombic' changed to
'orthorhombic' according to
/home/saulius/struct/CIF-dictionaries/cif_core.dic dictionary named
'cif_core.dic' version 2.4.1 from 2010-06-29.

Automatic conversion script
Id: cif_fix_values 1715 2011-07-08 13:25:40Z adriana 
;
_cod_original_sg_symbol_H-M 'P b c a '
_cod_original_formula_sum 'C5 H13 N1 O3'
_cod_database_code 2104646
_cod_database_fobs_code 2104646

loop_
_symmetry_equiv_pos_as_xyz
x,y,z
-x,-y,-z
-x+1/2,y+1/2,z
x+1/2,-y+1/2,-z
x,-y+1/2,z+1/2
-x,y+1/2,-z+1/2
-x+1/2,-y,z+1/2
x+1/2,y,-z+1/2

loop_
_atom_site_type_symbol
_atom_site_label
_atom_site_fract_x
_atom_site_fract_y
_atom_site_fract_z
_atom_site_U_iso_or_equiv
_atom_site_adp_type
_atom_site_occupancy
_atom_site_disorder_assembly
_atom_site_disorder_group
N N1 0.24179(18) 0.3173(2) 0.11138(13) 0.0132 Uani 1.0000 . .
O O1 0.05060(17) 0.1247(3) 0.31902(13) 0.0252 Uani 1.0000 . .
O O2 -0.00538(18) 0.1561(3) 0.13935(12) 0.0245 Uani 1.0000 . .
C C1 0.1165(2) 0.4090(4) 0.0970(2) 0.0213 Uani 1.0000 . .
C C2 0.2532(3) 0.2312(4) 0.01338(18) 0.0207 Uani 1.0000 . .
C C3 0.3872(2) 0.3862(4) 0.12142(19) 0.0219 Uani 1.0000 . .
C C4 0.2190(2) 0.2456(3) 0.21689(16) 0.0150 Uani 1.0000 . .
C C5 0.0755(2) 0.1694(3) 0.22397(15) 0.0166 Uani 1.0000 . .
H H1 0.0193 0.3651 0.0932 0.0256 Uiso 1.0000 . .
H H2 0.1322 0.4558 0.0275 0.0256 Uiso 1.0000 . .
H H3 0.1157 0.4662 0.1610 0.0256 Uiso 1.0000 . .
H H4 0.1596 0.1828 0.0072 0.0249 Uiso 1.0000 . .
H H5 0.3394 0.1751 0.0242 0.0249 Uiso 1.0000 . .
H H6 0.2682 0.2795 -0.0555 0.0249 Uiso 1.0000 . .
H H7 0.3821 0.4425 0.1859 0.0262 Uiso 1.0000 . .
H H8 0.4047 0.4342 0.0528 0.0262 Uiso 1.0000 . .
H H9 0.4705 0.3272 0.1322 0.0262 Uiso 1.0000 . .
H H10 0.3060 0.1883 0.2254 0.0179 Uiso 1.0000 . .
H H11 0.2181 0.3052 0.2801 0.0179 Uiso 1.0000 . .
O O3 0.28666(19) -0.0219(3) 0.36858(15) 0.0240 Uani 1.0000 . .
H H12 0.2095(17) 0.022(2) 0.356(2) 0.0760(11) Uiso 1.0000 . .
H H13 0.357(2) 0.0292(17) 0.359(2) 0.0760(11) Uiso 1.0000 . .

loop_
_atom_site_aniso_label
_atom_site_aniso_U_11
_atom_site_aniso_U_22
_atom_site_aniso_U_33
_atom_site_aniso_U_12
_atom_site_aniso_U_13
_atom_site_aniso_U_23
N1 0.0130(9) 0.014(2) 0.0131(9) 0.0003(9) 0.0007(6) 0.0008(9)
O1 0.0161(9) 0.034(3) 0.0260(9) -0.0017(9) 0.0027(6) 0.0112(11)
O2 0.0161(9) 0.032(3) 0.0259(9) -0.0056(10) -0.0034(5) -0.0012(11)
C1 0.0218(13) 0.018(3) 0.0238(11) 0.0068(13) 0.0007(9) 0.0028(13)
C2 0.0228(11) 0.024(3) 0.0158(11) -0.0010(13) 0.0030(8) -0.0057(13)
C3 0.0197(13) 0.026(3) 0.0204(11) -0.0098(13) 0.0002(8) -0.0013(14)
C4 0.0137(11) 0.016(3) 0.0155(10) -0.0008(11) -0.0013(7) 0.0035(12)
C5 0.0112(10) 0.018(3) 0.0210(10) 0.0020(11) 0.0020(7) -0.0004(12)
O3 0.0263(10) 0.019(3) 0.0264(9) 0.0015(11) -0.0012(7) 0.0018(12)

loop_
_atom_type_symbol
_atom_type_scat_dispersion_real
_atom_type_scat_dispersion_imag
_atom_type_scat_source
C 0.0000 0.0010 'International Tables Vol C 4.2.6.8 and 6.1.1.4'
H 0.0000 0.0000 'International Tables Vol C 4.2.6.8 and 6.1.1.4'
N 0.0010 0.0010 'International Tables Vol C 4.2.6.8 and 6.1.1.4'
O 0.0030 0.0030 'International Tables Vol C 4.2.6.8 and 6.1.1.4'

loop_
_geom_angle_atom_site_label_1
_geom_angle_atom_site_label_2
_geom_angle_atom_site_label_3
_geom_angle_site_symmetry_1
_geom_angle_site_symmetry_2
_geom_angle_site_symmetry_3
_geom_angle
_geom_angle_publ_flag
C1 N1 C2 . . . 111.82(17) yes
C1 N1 C3 . . . 108.5(2) yes
C2 N1 C3 . . . 108.35(16) yes
C1 N1 C4 . . . 109.90(17) yes
C2 N1 C4 . . . 110.2(2) yes
C3 N1 C4 . . . 107.95(15) yes
N1 C1 H1 . . . 109.5 no
N1 C1 H2 . . . 109.5 no
H1 C1 H2 . . . 109.5 no
N1 C1 H3 . . . 109.5 no
H1 C1 H3 . . . 109.5 no
H2 C1 H3 . . . 109.5 no
N1 C2 H4 . . . 109.5 no
N1 C2 H5 . . . 109.5 no
H4 C2 H5 . . . 109.5 no
N1 C2 H6 . . . 109.5 no
H4 C2 H6 . . . 109.5 no
H5 C2 H6 . . . 109.5 no
N1 C3 H7 . . . 109.5 no
N1 C3 H8 . . . 109.5 no
H7 C3 H8 . . . 109.5 no
N1 C3 H9 . . . 109.5 no
H7 C3 H9 . . . 109.5 no
H8 C3 H9 . . . 109.5 no
N1 C4 C5 . . . 116.28(15) yes
N1 C4 H10 . . . 107.7 no
C5 C4 H10 . . . 107.7 no
N1 C4 H11 . . . 107.7 no
C5 C4 H11 . . . 107.7 no
H10 C4 H11 . . . 109.5 no
C4 C5 O1 . . . 114.02(16) yes
C4 C5 O2 . . . 119.86(18) yes
O1 C5 O2 . . . 126.1(2) yes
H12 O3 H13 . . . 102.005(8) no

loop_
_geom_bond_atom_site_label_1
_geom_bond_atom_site_label_2
_geom_bond_site_symmetry_1
_geom_bond_site_symmetry_2
_geom_bond_distance
_geom_bond_publ_flag
N1 C1 . . 1.493(4) yes
N1 C2 . . 1.494(3) yes
N1 C3 . . 1.486(3) yes
N1 C4 . . 1.489(3) yes
O1 C5 . . 1.250(3) yes
O2 C5 . . 1.243(2) yes
C1 H1 . . 0.980 no
C1 H2 . . 0.980 no
C1 H3 . . 0.980 no
C2 H4 . . 0.980 no
C2 H5 . . 0.980 no
C2 H6 . . 0.980 no
C3 H7 . . 0.980 no
C3 H8 . . 0.980 no
C3 H9 . . 0.980 no
C4 C5 . . 1.511(3) yes
C4 H10 . . 0.990 no
C4 H11 . . 0.990 no
O3 H12 . . 0.84005(6) no
O3 H13 . . 0.84010(7) no

loop_
_cod_related_entry_id
_cod_related_entry_database
_cod_related_entry_code
1 ChemSpider 75635
